data_1101169
loop_
_publ_author_name
'Jung-Ho Son'
'Young-Uk Kwon'

_publ_section_title
;
Crystal Engineering through Face Interactions between Tetrahedral and
Octahedral Building Blocks: Crystal Structure of
[\e-Al13O4(OH)24(H2O)12]2[V2W4O19]3(OH)2.27H2O
;
_journal_name_full 'Inorganic Chemistry'
_journal_page_first 1929
_journal_page_last 1932
_journal_paper_doi 10.1021/ic035278h
_journal_volume 43
_journal_year 2004
_chemical_formula_moiety '[e-Al13O4(OH)24(H2O)12]2[V2W4O19]3(OH)2.27H2O'
_chemical_formula_sum 'Al13 O82.1 V3 W5.98'
_chemical_formula_weight 2915.89
_chemical_name_common (Al13)2(V2W4)3
_space_group_IT_number 15
_symmetry_cell_setting monoclinic
_symmetry_space_group_name_Hall '-C 2yc'
_symmetry_space_group_name_H-M 'C 1 2/c 1'
_cell_angle_alpha 90.00
_cell_angle_beta 104.526(14)
_cell_angle_gamma 90.00
_cell_formula_units_Z 8
_cell_length_a 44.567(10)
_cell_length_b 25.766(7)
_cell_length_c 20.626(5)
_cell_measurement_temperature 293(2)
_cell_volume 22928(9)
_diffrn_ambient_temperature 293(2)
_exptl_crystal_density_diffrn 1.689
_cod_depositor_comments
;
The following automatic conversions were performed:
'_symmetry_cell_setting' value 'Monoclinic' changed to 'monoclinic'
according to '/home/saulius/struct/CIF-dictionaries/cif_core.dic'
dictionary named 'cif_core.dic' version 2.4.1 from 2010-06-29.

Automatic conversion script
Id: cif_fix_enum 1527 2010-12-29 10:47:43Z saulius 
;
_cod_original_sg_symbol_H-M 'C 2/c'
_cod_original_formula_sum 'Al13 O82.10 V3 W5.98'
_cod_database_code 1101169

loop_
_symmetry_equiv_pos_as_xyz
'x, y, z'
'-x, y, -z+1/2'
'x+1/2, y+1/2, z'
'-x+1/2, y+1/2, -z+1/2'
'-x, -y, -z'
'x, -y, z-1/2'
'-x+1/2, -y+1/2, -z'
'x+1/2, -y+1/2, z-1/2'

loop_
_atom_site_label
_atom_site_type_symbol
_atom_site_fract_x
_atom_site_fract_y
_atom_site_fract_z
_atom_site_U_iso_or_equiv
_atom_site_adp_type
_atom_site_occupancy
_atom_site_symmetry_multiplicity
_atom_site_calc_flag
_atom_site_refinement_flags
_atom_site_disorder_assembly
_atom_site_disorder_group
V1 V 0.049248(18) 0.91783(4) 0.31796(4) 0.0359(3) Uani 0.309(12) 1 d P . .
V2 V -0.01370(2) 0.85460(4) 0.31579(4) 0.0390(3) Uani 0.255(12) 1 d P . .
V3 V -0.01405(2) 0.98232(4) 0.31405(5) 0.0354(4) Uani 0.435(12) 1 d P . .
W1 W 0.049248(18) 0.91783(4) 0.31796(4) 0.0359(3) Uani 0.683(5) 1 d P . .
W2 W -0.01370(2) 0.85460(4) 0.31579(4) 0.0390(3) Uani 0.737(5) 1 d P . .
W3 W -0.01405(2) 0.98232(4) 0.31405(5) 0.0354(4) Uani 0.552(5) 1 d P . .
V4 V 0.19991(2) 0.16652(3) 0.18381(4) 0.0484(4) Uani 0.162(14) 1 d P . .
V5 V 0.23544(2) 0.10244(3) 0.31753(4) 0.0437(4) Uani 0.175(13) 1 d P . .
V6 V 0.26333(2) 0.10179(3) 0.18545(4) 0.0459(4) Uani 0.229(13) 1 d P . .
V7 V 0.26383(4) 0.22705(5) 0.18737(7) 0.0470(6) Uani 0.648(14) 1 d P . .
V8 V 0.23567(3) 0.22887(4) 0.31545(6) 0.0438(5) Uani 0.543(13) 1 d P . .
V9 V 0.29932(2) 0.16380(3) 0.31946(5) 0.0473(4) Uani 0.244(14) 1 d P . .
W4 W 0.19991(2) 0.16652(3) 0.18381(4) 0.0484(4) Uani 0.835(5) 1 d P . .
W5 W 0.23544(2) 0.10244(3) 0.31753(4) 0.0437(4) Uani 0.826(5) 1 d P . .
W6 W 0.26333(2) 0.10179(3) 0.18545(4) 0.0459(4) Uani 0.768(5) 1 d P . .
W7 W 0.26383(4) 0.22705(5) 0.18737(7) 0.0470(6) Uani 0.352(5) 1 d P . .
W8 W 0.23567(3) 0.22887(4) 0.31545(6) 0.0438(5) Uani 0.463(5) 1 d P . .
W9 W 0.29932(2) 0.16380(3) 0.31946(5) 0.0473(4) Uani 0.761(5) 1 d P . .
O1 O 0.0852(2) 0.9202(4) 0.3670(5) 0.048(3) Uani 1 1 d . . .
O2 O -0.0241(3) 0.8118(5) 0.3641(6) 0.058(3) Uani 1 1 d . . .
O3 O -0.0239(2) 1.0267(4) 0.3621(6) 0.049(3) Uani 1 1 d . . .
O4 O 0.0515(2) 0.8671(4) 0.2506(5) 0.039(3) Uani 1 1 d . . .
O5 O 0.0283(2) 0.8681(4) 0.3587(5) 0.041(3) Uani 1 1 d . . .
O6 O 0.0290(2) 0.9694(4) 0.3597(5) 0.038(3) Uani 1 1 d . . .
O7 O 0.0519(2) 0.9702(4) 0.2522(5) 0.040(3) Uani 1 1 d . . .
O8 O 0.0000 0.8157(6) 0.2500 0.045(4) Uani 1 2 d S . .
O9 O -0.0231(2) 0.9178(4) 0.3562(5) 0.043(3) Uani 1 1 d . . .
O10 O 0.0000 1.0203(5) 0.2500 0.037(4) Uani 1 2 d S . .
O11 O 0.0000 0.9181(5) 0.2500 0.025(3) Uani 1 2 d S . .
O21 O 0.1638(3) 0.1656(5) 0.1344(7) 0.076(4) Uani 1 1 d . . .
O22 O 0.2247(3) 0.0569(4) 0.3658(5) 0.055(3) Uani 1 1 d . . .
O23 O 0.2726(3) 0.0553(4) 0.1401(6) 0.064(4) Uani 1 1 d . . .
O24 O 0.2736(3) 0.2713(5) 0.1392(6) 0.073(4) Uani 1 1 d . . .
O25 O 0.2267(3) 0.2740(5) 0.3649(6) 0.061(4) Uani 1 1 d . . .
O26 O 0.3349(3) 0.1641(4) 0.3706(6) 0.065(4) Uani 1 1 d . . .
O27 O 0.1977(2) 0.1141(4) 0.2500(5) 0.046(3) Uani 1 1 d . . .
O28 O 0.2200(3) 0.1124(4) 0.1438(5) 0.051(3) Uani 1 1 d . . .
O29 O 0.2207(3) 0.2156(4) 0.1440(5) 0.057(3) Uani 1 1 d . . .
O30 O 0.1985(2) 0.2171(4) 0.2504(6) 0.051(3) Uani 1 1 d . . .
O31 O 0.2486(3) 0.0618(4) 0.2512(5) 0.048(3) Uani 1 1 d . . .
O32 O 0.2725(3) 0.1637(4) 0.1461(6) 0.061(4) Uani 1 1 d . . .
O33 O 0.2505(3) 0.2672(4) 0.2523(5) 0.050(3) Uani 1 1 d . . .
O34 O 0.2277(3) 0.1654(4) 0.3593(5) 0.049(3) Uani 1 1 d . . .
O35 O 0.2778(3) 0.1138(4) 0.3603(5) 0.055(3) Uani 1 1 d . . .
O36 O 0.3011(3) 0.1123(4) 0.2541(6) 0.057(3) Uani 1 1 d . . .
O37 O 0.3019(2) 0.2144(4) 0.2541(5) 0.048(3) Uani 1 1 d . . .
O38 O 0.2786(2) 0.2155(4) 0.3600(5) 0.044(3) Uani 1 1 d . . .
O39 O 0.2497(2) 0.1640(4) 0.2537(5) 0.034(2) Uani 1 1 d . . .
Al1 Al 0.14289(10) 1.02848(17) 0.0392(2) 0.0281(10) Uani 1 1 d . . .
Al2 Al 0.08607(10) 0.97101(17) 0.0362(2) 0.0299(11) Uani 1 1 d . . .
Al3 Al 0.11871(10) 1.02652(16) 0.1588(2) 0.0268(10) Uani 1 1 d . . .
Al4 Al 0.19886(10) 0.97222(17) 0.0376(2) 0.0277(10) Uani 1 1 d . . .
Al5 Al 0.08603(10) 0.86025(17) 0.0332(2) 0.0296(11) Uani 1 1 d . . .
Al6 Al 0.15063(10) 0.96831(17) 0.2748(2) 0.0280(10) Uani 1 1 d . . .
Al7 Al 0.19787(10) 0.85916(17) 0.0339(2) 0.0284(10) Uani 1 1 d . . .
Al8 Al 0.14200(10) 0.80419(17) 0.0316(2) 0.0299(11) Uani 1 1 d . . .
Al9 Al 0.11795(10) 0.80179(16) 0.1517(2) 0.0299(11) Uani 1 1 d . . .
Al10 Al 0.14964(10) 0.85541(17) 0.2701(2) 0.0276(10) Uani 1 1 d . . .
Al11 Al 0.20683(9) 0.91210(17) 0.2726(2) 0.0264(9) Uani 1 1 d . . .
Al12 Al 0.23085(9) 0.91368(18) 0.1565(2) 0.0286(9) Uani 1 1 d . . .
Al13 Al 0.15251(9) 0.91420(17) 0.12527(19) 0.0235(9) Uani 1 1 d . . .
O41 O 0.1470(2) 1.0867(4) -0.0170(5) 0.037(2) Uani 1 1 d . . .
O42 O 0.0446(2) 0.9823(4) -0.0201(5) 0.033(2) Uani 1 1 d . . .
O43 O 0.1044(2) 1.0843(4) 0.2049(5) 0.039(2) Uani 1 1 d . . .
O44 O 0.2157(2) 1.0178(4) -0.0188(5) 0.039(3) Uani 1 1 d . . .
O45 O 0.0442(2) 0.8516(4) -0.0250(5) 0.045(3) Uani 1 1 d . . .
O46 O 0.1419(2) 1.0145(3) 0.3451(5) 0.038(3) Uani 1 1 d . . .
O47 O 0.2146(2) 0.8123(4) -0.0231(5) 0.038(3) Uani 1 1 d . . .
O48 O 0.1482(2) 0.7471(4) -0.0262(5) 0.044(3) Uani 1 1 d . . .
O49 O 0.1031(2) 0.7425(4) 0.1934(5) 0.053(3) Uani 1 1 d . . .
O50 O 0.1411(2) 0.8060(4) 0.3343(5) 0.046(3) Uani 1 1 d . . .
O51 O 0.2468(2) 0.9115(4) 0.3399(5) 0.048(3) Uani 1 1 d . . .
O52 O 0.2754(2) 0.9127(4) 0.2017(5) 0.044(3) Uani 1 1 d . . .
O53 O 0.1017(2) 1.0221(4) -0.0100(5) 0.029(2) Uani 1 1 d . . .
O54 O 0.0799(2) 1.0196(4) 0.1003(5) 0.033(2) Uani 1 1 d . . .
O55 O 0.1320(2) 1.0707(3) 0.1021(4) 0.029(2) Uani 1 1 d . . .
O56 O 0.1572(2) 0.9792(3) -0.0151(5) 0.027(2) Uani 1 1 d . . .
O57 O 0.0953(2) 0.9176(4) -0.0153(4) 0.030(2) Uani 1 1 d . . .
O58 O 0.0730(2) 0.9147(4) 0.0771(4) 0.030(2) Uani 1 1 d . . .
O59 O 0.1110(2) 0.9783(4) 0.2210(4) 0.030(2) Uani 1 1 d . . .
O60 O 0.1566(2) 1.0234(3) 0.2216(5) 0.028(2) Uani 1 1 d . . .
O61 O 0.1846(2) 1.0275(4) 0.0802(5) 0.034(3) Uani 1 1 d . . .
O62 O 0.2070(2) 0.9160(4) -0.0120(5) 0.035(2) Uani 1 1 d . . .
O63 O 0.1571(2) 0.8552(4) -0.0174(5) 0.030(2) Uani 1 1 d . . .
O64 O 0.1012(2) 0.8111(4) -0.0178(5) 0.037(3) Uani 1 1 d . . .
O65 O 0.0795(2) 0.8106(4) 0.0921(5) 0.030(2) Uani 1 1 d . . .
O66 O 0.1101(2) 0.8475(4) 0.2134(5) 0.032(2) Uani 1 1 d . . .
O67 O 0.1398(2) 0.9107(4) 0.3176(4) 0.030(2) Uani 1 1 d . . .
O68 O 0.1918(2) 0.9626(3) 0.3191(4) 0.027(2) Uani 1 1 d . . .
O69 O 0.2215(2) 0.9582(3) 0.2194(4) 0.027(2) Uani 1 1 d . . .
O70 O 0.2370(2) 0.9657(4) 0.1004(5) 0.033(2) Uani 1 1 d . . .
O71 O 0.2360(2) 0.8622(4) 0.0961(5) 0.034(2) Uani 1 1 d . . .
O72 O 0.1838(2) 0.8045(3) 0.0759(5) 0.031(2) Uani 1 1 d . . .
O73 O 0.1313(2) 0.7579(4) 0.0919(5) 0.033(2) Uani 1 1 d . . .
O74 O 0.1564(2) 0.8026(3) 0.2132(5) 0.029(2) Uani 1 1 d . . .
O75 O 0.1919(2) 0.8589(3) 0.3174(4) 0.028(2) Uani 1 1 d . . .
O76 O 0.2208(2) 0.8671(3) 0.2159(5) 0.029(2) Uani 1 1 d . . .
O77 O 0.1298(2) 0.9736(3) 0.0953(4) 0.025(2) Uani 1 1 d . . .
O78 O 0.18742(18) 0.9145(3) 0.0938(4) 0.025(2) Uani 1 1 d . . .
O79 O 0.1292(2) 0.8568(3) 0.0917(4) 0.025(2) Uani 1 1 d . . .
O80 O 0.16281(19) 0.9124(3) 0.2170(4) 0.024(2) Uani 1 1 d . . .
OW1 O -0.0023(3) 0.0855(5) -0.0066(6) 0.066(5) Uani 1.00(3) 1 d . . .
OW2 O 0.2065(3) 0.2885(5) 0.5033(6) 0.078(6) Uani 1.00(3) 1 d . . .
OW3 O 0.1981(3) 0.1133(4) 0.9503(5) 0.049(4) Uani 1.00(3) 1 d . . .
OW4 O 0.0747(6) 0.2245(7) 0.8169(12) 0.168(15) Uani 0.84(4) 1 d P . .
OW5 O 0.0591(3) 0.1146(5) 0.0255(8) 0.089(7) Uani 0.95(3) 1 d P . .
OW6 O 0.0836(4) 0.0581(7) 0.3395(9) 0.121(10) Uani 0.93(4) 1 d P . .
OW7 O 0.2176(4) 0.3919(5) 0.4719(9) 0.116(9) Uani 0.99(4) 1 d P . .
OW8 O 0.1511(5) 0.1285(8) 0.3301(9) 0.145(11) Uani 1.00(4) 1 d . . .
OW9 O 0.2309(7) 0.1981(9) 0.0058(8) 0.228(19) Uani 0.98(4) 1 d P . .
OW10 O 0.1128(8) 0.1732(10) 0.9735(15) 0.15(2) Uani 0.60(3) 1 d P . .
OW11 O 0.2079(6) 0.4867(9) 0.1770(16) 0.154(17) Uani 0.69(4) 1 d P . .
OW12 O 0.2259(5) 0.5151(15) 0.5267(15) 0.20(2) Uani 0.72(4) 1 d P . .
OW13 O 0.0628(8) 0.2707(9) 0.3157(11) 0.070(14) Uani 0.41(3) 1 d P . .
OW14 O 0.0866(13) 0.4024(16) 0.192(3) 0.05(3) Uani 0.18(3) 1 d P . .
OW15 O 0.1294(9) 0.3421(16) 0.318(2) 0.013(14) Uani 0.19(2) 1 d P . .
OW16 O 0.0640(10) 0.3973(16) 0.317(2) 0.002(15) Uani 0.16(2) 1 d P . .
OW17 O 0.0263(18) 0.322(3) 0.194(3) 0.60(7) Uani 1.00(11) 1 d . . .
OW18 O -0.0128(18) 0.506(3) 0.322(5) 0.10(5) Uani 0.17(3) 1 d P . .
OW19 O 0.042(3) 0.397(8) 0.322(4) 1.0(3) Uani 0.31(5) 1 d P . .
OW20 O 0.0058(17) 0.368(2) 0.177(5) 0.23(6) Uani 0.31(8) 1 d P . .
OW21 O 0.0909(9) 0.2744(16) 0.181(2) 0.004(15) Uani 0.15(2) 1 d P . .

loop_
_atom_site_aniso_label
_atom_site_aniso_U_11
_atom_site_aniso_U_22
_atom_site_aniso_U_33
_atom_site_aniso_U_23
_atom_site_aniso_U_13
_atom_site_aniso_U_12
V1 0.0229(5) 0.0565(6) 0.0276(5) -0.0041(5) 0.0050(3) 0.0009(5)
V2 0.0335(6) 0.0530(6) 0.0335(6) 0.0059(4) 0.0140(4) 0.0043(4)
V3 0.0248(6) 0.0520(7) 0.0311(7) -0.0041(5) 0.0102(5) 0.0001(5)
W1 0.0229(5) 0.0565(6) 0.0276(5) -0.0041(5) 0.0050(3) 0.0009(5)
W2 0.0335(6) 0.0530(6) 0.0335(6) 0.0059(4) 0.0140(4) 0.0043(4)
W3 0.0248(6) 0.0520(7) 0.0311(7) -0.0041(5) 0.0102(5) 0.0001(5)
V4 0.0603(7) 0.0383(6) 0.0434(6) -0.0042(4) 0.0070(5) -0.0175(4)
V5 0.0635(7) 0.0366(5) 0.0354(5) -0.0047(4) 0.0208(5) -0.0160(4)
V6 0.0596(7) 0.0429(6) 0.0410(6) -0.0160(4) 0.0235(5) -0.0237(4)
V7 0.0729(13) 0.0388(9) 0.0321(9) -0.0059(6) 0.0182(8) -0.0331(8)
V8 0.0614(10) 0.0347(8) 0.0379(8) -0.0090(6) 0.0171(7) -0.0189(6)
V9 0.0533(7) 0.0429(6) 0.0458(7) -0.0126(4) 0.0129(5) -0.0171(4)
W4 0.0603(7) 0.0383(6) 0.0434(6) -0.0042(4) 0.0070(5) -0.0175(4)
W5 0.0635(7) 0.0366(5) 0.0354(5) -0.0047(4) 0.0208(5) -0.0160(4)
W6 0.0596(7) 0.0429(6) 0.0410(6) -0.0160(4) 0.0235(5) -0.0237(4)
W7 0.0729(13) 0.0388(9) 0.0321(9) -0.0059(6) 0.0182(8) -0.0331(8)
W8 0.0614(10) 0.0347(8) 0.0379(8) -0.0090(6) 0.0171(7) -0.0189(6)
W9 0.0533(7) 0.0429(6) 0.0458(7) -0.0126(4) 0.0129(5) -0.0171(4)
O1 0.025(6) 0.074(8) 0.042(7) -0.013(6) 0.006(5) 0.001(6)
O2 0.044(8) 0.077(9) 0.060(8) 0.010(7) 0.024(7) 0.014(7)
O3 0.034(7) 0.068(8) 0.048(8) -0.005(6) 0.015(6) -0.001(6)
O4 0.021(6) 0.057(7) 0.039(7) 0.005(5) 0.009(5) 0.001(5)
O5 0.031(6) 0.059(7) 0.033(7) -0.002(6) 0.007(5) 0.000(5)
O6 0.028(6) 0.057(7) 0.028(6) -0.004(5) 0.008(5) -0.007(5)
O7 0.029(6) 0.060(7) 0.033(7) -0.002(5) 0.013(5) 0.005(5)
O8 0.037(10) 0.042(9) 0.055(11) 0.000 0.010(8) 0.000
O9 0.029(6) 0.071(8) 0.032(6) 0.003(6) 0.012(5) 0.000(6)
O10 0.029(9) 0.047(9) 0.029(9) 0.000 -0.002(7) 0.000
O11 0.021(7) 0.035(8) 0.021(7) 0.000 0.006(5) 0.000
O21 0.088(11) 0.049(8) 0.080(11) -0.009(7) -0.001(9) -0.023(7)
O22 0.090(10) 0.044(7) 0.036(7) -0.006(6) 0.026(7) -0.028(7)
O23 0.072(9) 0.053(8) 0.083(10) -0.025(7) 0.047(8) -0.025(7)
O24 0.118(12) 0.058(8) 0.049(8) -0.018(7) 0.032(8) -0.054(8)
O25 0.071(9) 0.063(8) 0.050(8) -0.009(7) 0.015(7) -0.028(7)
O26 0.066(9) 0.062(9) 0.060(9) -0.025(7) 0.003(7) -0.027(7)
O27 0.047(7) 0.045(7) 0.045(7) -0.010(6) 0.013(6) -0.018(6)
O28 0.072(9) 0.052(7) 0.033(7) -0.004(6) 0.020(6) -0.026(6)
O29 0.081(9) 0.047(7) 0.035(7) -0.004(6) 0.000(6) -0.022(7)
O30 0.045(7) 0.035(7) 0.072(9) 0.001(6) 0.013(6) -0.013(5)
O31 0.059(8) 0.034(6) 0.048(7) -0.004(6) 0.005(6) -0.012(6)
O32 0.074(9) 0.064(9) 0.049(8) -0.016(6) 0.022(7) -0.039(7)
O33 0.071(9) 0.039(6) 0.040(7) -0.005(6) 0.015(6) -0.028(6)
O34 0.075(9) 0.046(7) 0.029(7) -0.015(5) 0.019(6) -0.021(6)
O35 0.085(10) 0.043(7) 0.041(7) -0.018(6) 0.020(7) -0.022(7)
O36 0.054(8) 0.062(8) 0.063(8) -0.024(7) 0.028(7) -0.027(6)
O37 0.057(8) 0.046(7) 0.046(7) -0.006(6) 0.020(6) -0.031(6)
O38 0.055(8) 0.041(7) 0.042(7) 0.003(5) 0.022(6) -0.012(6)
O39 0.050(6) 0.031(5) 0.029(6) -0.002(4) 0.024(5) -0.021(5)
Al1 0.029(3) 0.031(3) 0.024(3) 0.004(2) 0.006(2) 0.000(2)
Al2 0.029(3) 0.033(3) 0.026(3) 0.002(2) 0.005(2) 0.003(2)
Al3 0.026(2) 0.028(2) 0.028(3) 0.003(2) 0.008(2) 0.0043(19)
Al4 0.030(3) 0.028(2) 0.026(3) 0.001(2) 0.010(2) 0.001(2)
Al5 0.027(3) 0.031(3) 0.030(3) -0.006(2) 0.006(2) -0.004(2)
Al6 0.028(3) 0.032(3) 0.026(3) -0.002(2) 0.010(2) 0.002(2)
Al7 0.029(3) 0.030(3) 0.028(3) -0.002(2) 0.011(2) 0.001(2)
Al8 0.030(3) 0.028(3) 0.031(3) -0.005(2) 0.007(2) -0.001(2)
Al9 0.030(3) 0.025(2) 0.035(3) -0.002(2) 0.010(2) -0.002(2)
Al10 0.029(3) 0.030(2) 0.024(2) 0.004(2) 0.006(2) 0.001(2)
Al11 0.027(2) 0.028(2) 0.023(2) 0.001(2) 0.0055(18) 0.002(2)
Al12 0.026(2) 0.031(2) 0.030(2) -0.001(2) 0.0086(18) 0.002(2)
Al13 0.024(2) 0.024(2) 0.023(2) 0.002(2) 0.0070(17) 0.002(2)
O41 0.039(6) 0.035(6) 0.040(6) 0.012(5) 0.016(5) 0.001(5)
O42 0.015(5) 0.042(6) 0.036(6) 0.005(5) -0.002(5) 0.004(4)
O43 0.049(6) 0.029(5) 0.038(6) -0.006(5) 0.011(5) 0.007(5)
O44 0.053(7) 0.031(6) 0.036(7) 0.003(5) 0.018(6) -0.001(5)
O45 0.036(7) 0.054(7) 0.044(7) -0.009(6) 0.006(6) -0.005(6)
O46 0.058(7) 0.019(5) 0.036(6) -0.003(5) 0.011(6) 0.006(5)
O47 0.040(7) 0.045(7) 0.034(6) -0.010(5) 0.017(5) 0.008(5)
O48 0.058(7) 0.035(6) 0.043(7) -0.017(5) 0.020(6) -0.003(6)
O49 0.056(8) 0.056(8) 0.046(7) 0.012(6) 0.015(6) -0.021(6)
O50 0.054(8) 0.040(7) 0.050(7) 0.009(6) 0.023(6) -0.002(6)
O51 0.030(6) 0.063(8) 0.046(7) -0.003(6) 0.002(5) 0.002(6)
O52 0.026(5) 0.054(7) 0.048(7) 0.007(6) 0.003(5) 0.001(6)
O53 0.027(6) 0.033(6) 0.024(6) 0.004(5) 0.000(5) 0.000(4)
O54 0.039(6) 0.034(6) 0.027(6) 0.000(5) 0.012(5) -0.004(5)
O55 0.031(6) 0.031(6) 0.027(5) 0.002(4) 0.009(4) 0.004(4)
O56 0.026(6) 0.026(5) 0.029(6) 0.002(4) 0.008(5) 0.004(4)
O57 0.029(5) 0.031(5) 0.029(5) 0.001(5) 0.004(4) 0.004(5)
O58 0.032(5) 0.031(5) 0.025(5) -0.004(5) 0.003(4) -0.003(5)
O59 0.031(6) 0.036(6) 0.022(6) -0.002(4) 0.004(5) 0.006(5)
O60 0.027(6) 0.025(5) 0.031(6) -0.002(4) 0.003(5) -0.005(4)
O61 0.031(6) 0.039(6) 0.034(6) -0.004(5) 0.013(5) -0.004(5)
O62 0.042(6) 0.033(6) 0.034(6) -0.005(5) 0.016(5) 0.000(5)
O63 0.032(6) 0.032(6) 0.027(6) -0.009(5) 0.007(5) 0.002(5)
O64 0.033(6) 0.038(6) 0.038(7) -0.007(5) 0.007(5) -0.003(5)
O65 0.031(6) 0.027(5) 0.032(6) 0.000(5) 0.006(5) 0.005(5)
O66 0.025(6) 0.042(6) 0.030(6) -0.005(5) 0.009(5) -0.005(5)
O67 0.035(5) 0.032(6) 0.023(5) 0.003(5) 0.010(4) 0.001(5)
O68 0.027(6) 0.029(6) 0.026(6) -0.002(4) 0.008(4) -0.001(4)
O69 0.026(6) 0.032(6) 0.023(6) -0.003(4) 0.005(4) 0.001(4)
O70 0.031(6) 0.034(6) 0.036(6) 0.006(5) 0.011(5) 0.008(5)
O71 0.032(6) 0.039(6) 0.033(6) -0.006(5) 0.011(5) -0.007(5)
O72 0.038(6) 0.026(6) 0.030(6) -0.009(5) 0.010(5) -0.006(5)
O73 0.043(6) 0.030(6) 0.030(6) 0.001(5) 0.014(5) 0.002(5)
O74 0.031(6) 0.023(5) 0.031(6) 0.000(4) 0.003(5) 0.003(4)
O75 0.035(6) 0.029(5) 0.020(5) -0.002(4) 0.005(4) 0.000(4)
O76 0.034(6) 0.024(5) 0.034(6) 0.002(4) 0.017(5) 0.002(4)
O77 0.023(5) 0.030(5) 0.022(5) 0.003(4) 0.007(4) 0.003(4)
O78 0.024(5) 0.026(5) 0.027(5) 0.002(5) 0.009(4) 0.004(5)
O79 0.027(5) 0.023(5) 0.026(6) -0.001(4) 0.004(4) -0.004(4)
O80 0.028(5) 0.024(5) 0.019(5) 0.000(4) 0.007(4) -0.005(4)
OW1 0.055(8) 0.075(10) 0.068(9) 0.005(8) 0.015(7) -0.003(7)
OW2 0.093(12) 0.073(11) 0.073(11) -0.008(8) 0.028(9) -0.019(8)
OW3 0.062(9) 0.053(8) 0.035(7) 0.003(6) 0.021(6) 0.009(6)
OW4 0.21(3) 0.081(16) 0.21(3) -0.109(17) 0.06(2) -0.043(16)
OW5 0.066(11) 0.057(10) 0.132(16) 0.009(9) 0.005(10) 0.005(8)
OW6 0.098(15) 0.143(19) 0.122(18) -0.009(13) 0.027(12) -0.041(12)
OW7 0.108(14) 0.075(12) 0.20(2) 0.060(12) 0.104(14) 0.034(9)
OW8 0.17(2) 0.15(2) 0.113(17) -0.006(14) 0.031(14) 0.014(15)
OW9 0.41(4) 0.22(3) 0.030(11) -0.015(13) 0.013(16) -0.21(3)
OW10 0.24(4) 0.08(2) 0.12(3) -0.003(18) 0.00(3) 0.11(2)
OW11 0.10(2) 0.074(19) 0.25(4) -0.04(2) -0.04(2) 0.013(15)
OW12 0.041(16) 0.38(5) 0.18(3) 0.05(3) 0.051(18) 0.06(2)
OW13 0.14(3) 0.029(17) 0.010(15) 0.029(12) -0.030(16) -0.005(17)
OW14 0.06(4) 0.00(3) 0.05(4) 0.03(2) -0.05(3) -0.03(2)
OW15 0.00(2) 0.03(3) 0.01(2) 0.03(2) -0.009(17) 0.004(18)
OW16 0.00(3) 0.00(2) 0.00(3) 0.009(18) -0.011(18) -0.016(18)
OW17 0.61(12) 0.53(13) 0.54(11) -0.24(9) -0.06(8) 0.01(10)
OW18 0.07(6) 0.04(5) 0.20(12) -0.03(6) 0.07(7) -0.04(4)
OW19 0.62(18) 2.0(5) 0.23(9) -0.7(2) -0.40(11) 1.1(3)
OW20 0.13(7) 0.05(5) 0.43(13) 0.02(5) -0.06(7) 0.05(4)
OW21 0.00(2) 0.00(2) 0.00(3) -0.006(18) -0.022(18) -0.025(18)

loop_
_geom_bond_atom_site_label_1
_geom_bond_atom_site_label_2
_geom_bond_distance
_geom_bond_site_symmetry_2
_geom_bond_publ_flag
V1 O1 1.667(10) . ?
V1 O5 1.900(10) . ?
V1 O6 1.926(10) . ?
V1 O4 1.928(10) . ?
V1 O7 1.938(10) . ?
V1 O11 2.2889(9) . ?
V2 O2 1.630(12) . ?
V2 O5 1.891(10) . ?
V2 O8 1.906(8) . ?
V2 O4 1.914(10) 2 ?
V2 O9 1.922(11) . ?
V2 O11 2.305(9) . ?
V3 O3 1.644(11) . ?
V3 O10 1.874(8) . ?
V3 O7 1.913(10) 2 ?
V3 O6 1.943(10) . ?
V3 O9 1.965(11) . ?
V3 O11 2.299(9) . ?
V4 O21 1.675(14) . ?
V4 O29 1.876(11) . ?
V4 O30 1.906(11) . ?
V4 O27 1.940(11) . ?
V4 O28 1.949(11) . ?
V4 O39 2.323(11) . ?
V5 O22 1.684(10) . ?
V5 O35 1.893(12) . ?
V5 O34 1.908(10) . ?
V5 O27 1.918(11) . ?
V5 O31 1.927(11) . ?
V5 O39 2.251(9) . ?
V6 O23 1.636(11) . ?
V6 O32 1.882(11) . ?
V6 O36 1.926(12) . ?
V6 O28 1.927(12) . ?
V6 O31 1.944(11) . ?
V6 O39 2.313(10) . ?
V7 O24 1.641(11) . ?
V7 O33 1.902(11) . ?
V7 O32 1.924(12) . ?
V7 O37 1.926(11) . ?
V7 O29 1.926(12) . ?
V7 O39 2.311(9) . ?
V8 O25 1.660(12) . ?
V8 O30 1.877(11) . ?
V8 O33 1.880(10) . ?
V8 O38 1.932(11) . ?
V8 O34 1.946(10) . ?
V8 O39 2.281(10) . ?
V9 O26 1.670(12) . ?
V9 O37 1.900(10) . ?
V9 O36 1.908(11) . ?
V9 O35 1.923(11) . ?
V9 O38 1.928(10) . ?
V9 O39 2.287(11) . ?
O4 W2 1.914(10) 2 ?
O4 V2 1.914(10) 2 ?
O7 W3 1.913(10) 2 ?
O7 V3 1.913(10) 2 ?
O8 W2 1.906(8) 2 ?
O8 V2 1.906(8) 2 ?
O10 W3 1.874(7) 2 ?
O10 V3 1.874(7) 2 ?
O11 W1 2.2889(9) 2 ?
O11 V1 2.2889(9) 2 ?
O11 W3 2.299(9) 2 ?
O11 V3 2.299(9) 2 ?
O11 W2 2.305(9) 2 ?
O11 V2 2.305(9) 2 ?
Al1 O61 1.840(10) . ?
Al1 O55 1.849(10) . ?
Al1 O53 1.867(10) . ?
Al1 O56 1.905(10) . ?
Al1 O41 1.931(10) . ?
Al1 O77 2.005(10) . ?
Al1 Al4 2.892(6) . ?
Al1 Al2 2.921(6) . ?
Al1 Al3 2.930(6) . ?
Al2 O58 1.845(10) . ?
Al2 O57 1.848(10) . ?
Al2 O53 1.860(10) . ?
Al2 O54 1.889(10) . ?
Al2 O42 1.944(10) . ?
Al2 O77 2.025(10) . ?
Al2 Al5 2.854(6) . ?
Al2 Al3 2.951(6) . ?
Al3 O55 1.833(10) . ?
Al3 O54 1.851(11) . ?
Al3 O60 1.854(10) . ?
Al3 O59 1.878(10) . ?
Al3 O43 1.957(10) . ?
Al3 O77 2.036(10) . ?
Al3 Al6 2.880(6) . ?
Al4 O62 1.861(10) . ?
Al4 O61 1.867(10) . ?
Al4 O70 1.869(11) . ?
Al4 O56 1.910(10) . ?
Al4 O44 1.932(10) . ?
Al4 O78 2.028(9) . ?
Al4 Al7 2.914(6) . ?
Al4 Al12 2.928(6) . ?
Al5 O65 1.837(10) . ?
Al5 O58 1.844(10) . ?
Al5 O64 1.876(11) . ?
Al5 O57 1.888(10) . ?
Al5 O45 1.961(11) . ?
Al5 O79 2.000(10) . ?
Al5 Al8 2.889(6) . ?
Al5 Al9 2.920(6) . ?
Al6 O68 1.838(10) . ?
Al6 O67 1.851(10) . ?
Al6 O59 1.852(10) . ?
Al6 O60 1.853(10) . ?
Al6 O46 1.987(10) . ?
Al6 O80 2.028(9) . ?
Al6 Al11 2.904(6) . ?
Al6 Al10 2.911(6) . ?
Al7 O62 1.843(10) . ?
Al7 O72 1.843(10) . ?
Al7 O71 1.856(11) . ?
Al7 O63 1.864(10) . ?
Al7 O47 1.958(10) . ?
Al7 O78 2.017(9) . ?
Al7 Al8 2.855(6) . ?
Al7 Al12 2.944(6) . ?
Al8 O64 1.856(11) . ?
Al8 O72 1.860(10) . ?
Al8 O73 1.868(10) . ?
Al8 O63 1.881(10) . ?
Al8 O48 1.957(10) . ?
Al8 O79 2.013(10) . ?
Al8 Al9 2.936(6) . ?
Al9 O66 1.831(10) . ?
Al9 O65 1.854(10) . ?
Al9 O74 1.859(10) . ?
Al9 O73 1.877(10) . ?
Al9 O49 1.949(11) . ?
Al9 O79 2.027(10) . ?
Al9 Al10 2.853(6) . ?
Al10 O67 1.843(10) . ?
Al10 O66 1.868(10) . ?
Al10 O74 1.869(10) . ?
Al10 O75 1.893(10) . ?
Al10 O50 1.941(11) . ?
Al10 O80 2.006(9) . ?
Al10 Al11 2.927(6) . ?
Al11 O68 1.841(10) . ?
Al11 O69 1.843(10) . ?
Al11 O76 1.862(10) . ?
Al11 O75 1.866(10) . ?
Al11 O51 1.964(11) . ?
Al11 O80 2.008(9) . ?
Al11 Al12 2.857(6) . ?
Al12 O70 1.837(10) . ?
Al12 O76 1.848(10) . ?
Al12 O69 1.856(10) . ?
Al12 O71 1.873(10) . ?
Al12 O52 1.971(10) . ?
Al12 O78 2.040(9) . ?
Al13 O78 1.829(9) . ?
Al13 O80 1.833(9) . ?
Al13 O79 1.839(9) . ?
Al13 O77 1.852(9) . ?
OW16 OW19 1.02(15) . ?
OW17 OW20 1.48(9) . ?
